data_7022666
loop_
_publ_author_name
'Anwar, Muhammad U.'
'Dawe, Louise N.'
'Tandon, Santokh S.'
'Bunge, Scott D.'
'Thompson, Laurence K.'

_publ_section_title
;
 Polynuclear lanthanide (Ln) complexes of a tri-functional hydrazone
 ligand--mononuclear (Dy), dinuclear (Yb, Tm), tetranuclear (Gd), and
 hexanuclear (Gd, Dy, Tb) examples.
;
_journal_issue 21
_journal_name_full 'Dalton transactions (Cambridge, England : 2003)'
_journal_page_first 7781
_journal_page_last 7794
_journal_paper_doi 10.1039/c3dt32732a
_journal_volume 42
_journal_year 2013
_chemical_formula_moiety 'C84 H112 N19 O43 Tb6'
_chemical_formula_sum 'C84 H112 N19 O43 Tb6'
_chemical_formula_weight 3029.46
_chemical_name_systematic
;
?
;
_space_group_IT_number 2
_symmetry_cell_setting triclinic
_symmetry_Int_Tables_number 2
_symmetry_space_group_name_Hall '-P 1'
_symmetry_space_group_name_H-M 'P -1'
_atom_sites_solution_hydrogens geom
_atom_sites_solution_primary direct
_atom_sites_solution_secondary difmap
_audit_creation_method SHELXL-97
_cell_angle_alpha 79.794(6)
_cell_angle_beta 68.816(5)
_cell_angle_gamma 76.342(5)
_cell_formula_units_Z 2
_cell_length_a 17.8354(13)
_cell_length_b 18.4624(14)
_cell_length_c 20.2003(14)
_cell_measurement_reflns_used 32066
_cell_measurement_temperature 163(2)
_cell_measurement_theta_max 27.5
_cell_measurement_theta_min 3.0
_cell_volume 5995.7(8)
_computing_cell_refinement 'CrystalClear-SM Expert 2.0 r4 (Rigaku, 2009)'
_computing_data_collection 'CrystalClear-SM Expert 2.0 r4 (Rigaku, 2009)'
_computing_data_reduction 'CrystalClear-SM Expert 2.0 r4 (Rigaku, 2009)'
_computing_molecular_graphics 'CrystalStructure 4.0'
_computing_publication_material 'CrystalStructure 4.0 (Rigaku, 2010)'
_computing_structure_refinement 'SHELXL-97: Acta Cryst.2008, A64, 112-122'
_computing_structure_solution 'SHELXS-97: Acta Cryst.2008, A64, 112-122'
_diffrn_ambient_temperature 163(2)
_diffrn_detector_area_resol_mean 14.63
_diffrn_measured_fraction_theta_full 0.983
_diffrn_measured_fraction_theta_max 0.983
_diffrn_measurement_device_type 'Rigaku Saturn'
_diffrn_measurement_method \w
_diffrn_radiation_monochromator 'graphite - Rigaku SHINE'
_diffrn_radiation_source 'fine-focus sealed tube'
_diffrn_radiation_type MoK\a
_diffrn_radiation_wavelength 0.71075
_diffrn_reflns_av_R_equivalents 0.0470
_diffrn_reflns_av_sigmaI/netI 0.0624
_diffrn_reflns_limit_h_max 22
_diffrn_reflns_limit_h_min -20
_diffrn_reflns_limit_k_max 23
_diffrn_reflns_limit_k_min -22
_diffrn_reflns_limit_l_max 25
_diffrn_reflns_limit_l_min 0
_diffrn_reflns_number 48493
_diffrn_reflns_theta_full 26.50
_diffrn_reflns_theta_max 26.50
_diffrn_reflns_theta_min 2.99
_exptl_absorpt_coefficient_mu 3.569
_exptl_absorpt_correction_T_max 0.725
_exptl_absorpt_correction_T_min 0.430
_exptl_absorpt_correction_type multi-scan
_exptl_absorpt_process_details 'Jacobson, R. (1998) Private communication'
_exptl_crystal_colour Yellow
_exptl_crystal_density_diffrn 1.678
_exptl_crystal_density_method 'not measured'
_exptl_crystal_description Prism
_exptl_crystal_F_000 2966
_exptl_crystal_size_max 0.34
_exptl_crystal_size_mid 0.33
_exptl_crystal_size_min 0.09
_platon_squeeze_details
;
The Platon SQUEEZE procedure was applied to recover 334 electrons per
unit cell in one void that was sufficiently large to contain a small
molecule (total volume 1574 ^A^3); that is 167 electrons
per formula unit. Elemental analysis indicates that the void
contains a triethylamine molecule (102 electrons), while the
remaining electrons are attributed to lattice solvent water
molecules (6 molecules per formula unit. These have been included
in the formula for the calculation of intensive properties.
PLATON Reference : Spek, A.L. (2003), J.Appl.Cryst. 36, 7-13.
;
_refine_diff_density_max 10.511
_refine_diff_density_min -2.991
_refine_diff_density_rms 0.283
_refine_ls_extinction_method none
_refine_ls_goodness_of_fit_ref 1.044
_refine_ls_hydrogen_treatment constr
_refine_ls_matrix_type full
_refine_ls_number_parameters 1276
_refine_ls_number_reflns 24448
_refine_ls_number_restraints 73
_refine_ls_restrained_S_all 1.046
_refine_ls_R_factor_all 0.0865
_refine_ls_R_factor_gt 0.0774
_refine_ls_shift/su_max 0.002
_refine_ls_shift/su_mean 0.000
_refine_ls_structure_factor_coef Fsqd
_refine_ls_weighting_details 'calc w=1/[\s^2^(Fo^2^)+(0.1169P)^2^+89.7800P] where P=(Fo^2^+2Fc^2^)/3'
_refine_ls_weighting_scheme calc
_refine_ls_wR_factor_gt 0.2070
_refine_ls_wR_factor_ref 0.2152
_reflns_number_gt 20540
_reflns_number_total 24448
_reflns_threshold_expression >2sigma(I)
_cod_data_source_file c3dt32732a.txt
_cod_data_source_block 2_Revised
_cod_database_code 7022666

loop_
_symmetry_equiv_pos_as_xyz
'x, y, z'
'-x, -y, -z'

loop_
_atom_site_label
_atom_site_type_symbol
_atom_site_fract_x
_atom_site_fract_y
_atom_site_fract_z
_atom_site_U_iso_or_equiv
_atom_site_adp_type
_atom_site_occupancy
_atom_site_symmetry_multiplicity
_atom_site_calc_flag
_atom_site_refinement_flags
Tb1 Tb 0.79229(3) -0.20515(3) 0.26610(3) 0.02706(12) Uani 1 1 d .
Tb2 Tb 0.87082(2) -0.02023(2) 0.25036(2) 0.02035(11) Uani 1 1 d .
Tb3 Tb 0.93342(3) 0.17331(3) 0.23314(2) 0.02258(12) Uani 1 1 d .
Tb4 Tb 0.63644(2) -0.01990(2) 0.25090(2) 0.02134(11) Uani 1 1 d .
Tb5 Tb 0.71190(3) 0.18152(3) 0.23347(2) 0.02341(12) Uani 1 1 d .
Tb6 Tb 0.49310(3) 0.17374(3) 0.23623(3) 0.02660(12) Uani 1 1 d .
O1 O 0.6378(6) -0.3391(6) 0.2001(6) 0.061(3) Uani 1 1 d D
O2 O 0.7476(5) -0.2712(5) 0.2096(4) 0.0411(18) Uani 1 1 d .
O3 O 0.9086(4) -0.1474(4) 0.2284(4) 0.0260(14) Uani 1 1 d .
O4 O 1.0886(4) -0.0289(5) 0.1548(4) 0.0395(18) Uani 1 1 d .
H4 H 1.0707 0.0161 0.1631 0.047 Uiso 1 1 calc R
O5 O 1.2087(4) 0.0460(4) 0.1711(5) 0.0420(19) Uani 1 1 d D
O6 O 1.0655(4) 0.1288(4) 0.1762(4) 0.0319(16) Uani 1 1 d .
O7 O 0.8238(4) 0.2448(4) 0.1928(4) 0.0281(14) Uani 1 1 d .
O8A O 0.6403(6) 0.3298(5) 0.1173(6) 0.060(3) Uani 1 1 d .
H8A H 0.5958 0.3270 0.1506 0.071 Uiso 1 1 calc R
O9 O 0.4608(8) 0.4297(6) 0.1551(8) 0.091(4) Uani 1 1 d DU
O10 O 0.4777(6) 0.2840(4) 0.1707(5) 0.048(2) Uani 1 1 d .
O11 O 0.5267(4) 0.0466(4) 0.2111(4) 0.0270(14) Uani 1 1 d .
O12 O 0.6180(5) -0.1629(4) 0.1605(5) 0.0384(18) Uani 1 1 d .
H12 H 0.5795 -0.1792 0.1573 0.046 Uiso 1 1 calc R
O13 O 0.2699(4) 0.0462(5) 0.3260(5) 0.047(2) Uani 1 1 d D
O14 O 0.3790(4) 0.1298(5) 0.3014(4) 0.0407(19) Uani 1 1 d .
O15 O 0.5730(4) 0.2422(4) 0.2643(4) 0.0332(16) Uani 1 1 d .
O16 O 0.7218(5) 0.3359(6) 0.3152(6) 0.059(3) Uani 1 1 d .
H16 H 0.7681 0.3079 0.3074 0.071 Uiso 1 1 calc R
O17 O 0.8580(5) 0.4269(4) 0.2808(5) 0.045(2) Uani 1 1 d D
O18 O 0.9118(5) 0.2831(4) 0.2769(4) 0.0399(18) Uani 1 1 d .
O19 O 0.9516(4) 0.0449(4) 0.2800(4) 0.0251(13) Uani 1 1 d .
O20 O 0.9536(5) -0.1683(4) 0.3627(4) 0.0385(18) Uani 1 1 d .
H20 H 0.9608 -0.1933 0.3293 0.046 Uiso 1 1 calc R
O21 O 1.0093(6) -0.3398(6) 0.3538(6) 0.068(3) Uani 1 1 d DU
O22 O 0.8665(5) -0.2733(5) 0.3315(5) 0.0434(19) Uani 1 1 d .
O23 O 0.6511(4) -0.1477(4) 0.2949(4) 0.0305(15) Uani 1 1 d .
O24 O 0.4234(4) -0.0297(5) 0.3507(5) 0.045(2) Uani 1 1 d .
H24 H 0.4222 0.0124 0.3267 0.054 Uiso 1 1 calc R
O25 O 0.7767(4) -0.0993(4) 0.3292(4) 0.0286(14) Uani 1 1 d .
O26 O 0.6468(4) -0.0367(4) 0.3711(4) 0.0340(16) Uani 1 1 d .
O27 O 0.7639(4) -0.0969(4) 0.1842(4) 0.0259(14) Uani 1 1 d .
O28 O 0.8660(4) -0.0342(4) 0.1326(4) 0.0302(15) Uani 1 1 d .
O29 O 0.7957(4) 0.0352(4) 0.3640(4) 0.0308(15) Uani 1 1 d .
O30 O 0.7973(4) 0.1528(4) 0.3099(3) 0.0257(14) Uani 1 1 d .
O31 O 0.9035(4) 0.0905(4) 0.1688(3) 0.0222(13) Uani 1 1 d .
O32 O 0.8109(4) 0.1414(4) 0.1155(4) 0.0268(14) Uani 1 1 d .
O33 O 0.6377(4) 0.1536(4) 0.1628(4) 0.0296(15) Uani 1 1 d .
O34 O 0.6879(4) 0.0376(4) 0.1280(4) 0.0312(15) Uani 1 1 d .
O35 O 0.6299(4) 0.1398(4) 0.3583(4) 0.0368(17) Uani 1 1 d .
O36 O 0.5582(4) 0.0889(4) 0.3143(4) 0.0265(14) Uani 1 1 d .
O37 O 0.7388(4) 0.0471(4) 0.2453(4) 0.0293(15) Uani 1 1 d .
N1 N 0.9132(5) -0.2587(5) 0.1646(5) 0.0336(19) Uani 1 1 d .
N2 N 0.9869(5) -0.2309(5) 0.1445(5) 0.0317(19) Uani 1 1 d .
N3 N 1.0243(5) -0.0665(5) 0.1769(4) 0.0269(17) Uani 1 1 d .
N4 N 0.9761(5) 0.2513(5) 0.1154(4) 0.0293(18) Uani 1 1 d .
N5 N 0.9135(5) 0.2967(5) 0.0896(5) 0.0339(19) Uani 1 1 d .
N6 N 0.7054(5) 0.2965(5) 0.1421(5) 0.034(2) Uani 1 1 d .
N7 N 0.4713(5) 0.1506(5) 0.1259(5) 0.0295(18) Uani 1 1 d .
N8 N 0.4853(5) 0.0762(5) 0.1100(5) 0.0308(18) Uani 1 1 d .
N9 N 0.5914(5) -0.0882(5) 0.1748(5) 0.0288(18) Uani 1 1 d .
N10 N 0.4189(5) 0.2523(5) 0.3372(5) 0.035(2) Uani 1 1 d .
N11 N 0.4615(6) 0.3009(6) 0.3530(6) 0.048(3) Uani 1 1 d .
N12 N 0.6692(6) 0.3006(6) 0.3003(6) 0.043(2) Uani 1 1 d .
N13 N 0.9645(5) 0.1461(5) 0.3480(5) 0.0325(17) Uani 1 1 d DU
N14 N 0.9838(5) 0.0698(5) 0.3740(4) 0.0283(17) Uani 1 1 d D
N15 N 0.9470(5) -0.0914(5) 0.3377(4) 0.0267(17) Uani 1 1 d .
N16 N 0.6950(5) -0.2604(5) 0.3790(5) 0.0331(19) Uani 1 1 d .
N17 N 0.6107(5) -0.2325(5) 0.3954(5) 0.037(2) Uani 1 1 d .
N18 N 0.5031(5) -0.0682(5) 0.3338(5) 0.0299(18) Uani 1 1 d .
C1 C 0.5733(11) -0.3660(14) 0.1925(13) 0.113(9) Uani 1 1 d D
H1A H 0.5608 -0.3394 0.1502 0.136 Uiso 1 1 calc R
H1B H 0.5245 -0.3574 0.2349 0.136 Uiso 1 1 calc R
H1C H 0.5900 -0.4198 0.1873 0.136 Uiso 1 1 calc R
C2 C 0.7176(8) -0.3626(7) 0.1584(7) 0.043(3) Uani 1 1 d .
C3 C 0.7430(10) -0.4193(8) 0.1158(9) 0.062(4) Uani 1 1 d .
H3 H 0.7041 -0.4449 0.1130 0.074 Uiso 1 1 calc R
C4 C 0.8249(11) -0.4400(8) 0.0767(9) 0.064(4) Uani 1 1 d .
H4A H 0.8418 -0.4780 0.0455 0.076 Uiso 1 1 calc R
C5 C 0.8811(9) -0.4056(7) 0.0832(7) 0.049(3) Uani 1 1 d .
H5 H 0.9375 -0.4213 0.0574 0.058 Uiso 1 1 calc R
C6 C 0.8580(7) -0.3478(6) 0.1269(6) 0.036(2) Uani 1 1 d .
C7 C 0.7748(7) -0.3246(6) 0.1667(6) 0.037(2) Uani 1 1 d .
C8 C 0.9222(7) -0.3121(6) 0.1259(6) 0.035(2) Uani 1 1 d .
H8 H 0.9757 -0.3287 0.0944 0.042 Uiso 1 1 calc R
C9 C 0.9768(6) -0.1739(5) 0.1789(5) 0.027(2) Uani 1 1 d .
C10 C 1.0458(5) -0.1335(6) 0.1574(5) 0.029(2) Uani 1 1 d .
C11 C 1.1310(6) -0.1681(8) 0.1163(7) 0.053(3) Uani 1 1 d .
H11A H 1.1405 -0.1552 0.0651 0.063 Uiso 1 1 calc R
H11B H 1.1386 -0.2226 0.1273 0.063 Uiso 1 1 calc R
H11C H 1.1699 -0.1491 0.1296 0.063 Uiso 1 1 calc R
C12 C 1.2832(7) -0.0084(8) 0.1590(10) 0.067(4) Uani 1 1 d D
H12A H 1.3035 -0.0204 0.1095 0.080 Uiso 1 1 calc R
H12B H 1.2727 -0.0540 0.1914 0.080 Uiso 1 1 calc R
H12C H 1.3242 0.0120 0.1680 0.080 Uiso 1 1 calc R
C13 C 1.2101(6) 0.1069(6) 0.1217(6) 0.033(2) Uani 1 1 d .
C14 C 1.2803(6) 0.1294(6) 0.0707(6) 0.037(2) Uani 1 1 d .
H14 H 1.3327 0.1004 0.0684 0.044 Uiso 1 1 calc R
C15 C 1.2749(7) 0.1920(7) 0.0246(7) 0.047(3) Uani 1 1 d .
H15 H 1.3231 0.2071 -0.0090 0.056 Uiso 1 1 calc R
C16 C 1.1976(6) 0.2342(7) 0.0268(6) 0.035(2) Uani 1 1 d .
H16A H 1.1942 0.2770 -0.0066 0.042 Uiso 1 1 calc R
C17 C 1.1253(6) 0.2146(6) 0.0771(5) 0.029(2) Uani 1 1 d .
C18 C 1.1297(5) 0.1498(6) 0.1274(5) 0.0261(19) Uani 1 1 d .
C19 C 1.0484(6) 0.2578(6) 0.0722(6) 0.035(2) Uani 1 1 d .
H19 H 1.0514 0.2951 0.0328 0.042 Uiso 1 1 calc R
C20 C 0.8415(6) 0.2870(5) 0.1328(6) 0.029(2) Uani 1 1 d .
C21 C 0.7729(7) 0.3237(6) 0.1051(7) 0.039(3) Uani 1 1 d .
C22 C 0.7827(9) 0.3780(9) 0.0397(9) 0.071(5) Uani 1 1 d .
H22A H 0.7719 0.3569 0.0035 0.085 Uiso 1 1 calc R
H22B H 0.8387 0.3877 0.0210 0.085 Uiso 1 1 calc R
H22C H 0.7439 0.4250 0.0517 0.085 Uiso 1 1 calc R
C23 C 0.4640(18) 0.5074(7) 0.1442(16) 0.133(8) Uani 1 1 d DU
H23A H 0.5193 0.5146 0.1138 0.159 Uiso 1 1 calc R
H23B H 0.4506 0.5263 0.1903 0.159 Uiso 1 1 calc R
H23C H 0.4245 0.5349 0.1209 0.159 Uiso 1 1 calc R
C24 C 0.4470(8) 0.3971(7) 0.1039(9) 0.052(3) Uani 1 1 d .
C25 C 0.4219(15) 0.4351(10) 0.0496(13) 0.100(7) Uani 1 1 d .
H25 H 0.4158 0.4881 0.0421 0.120 Uiso 1 1 calc R
C26 C 0.4047(18) 0.3967(11) 0.0041(14) 0.121(10) Uani 1 1 d .
H26 H 0.3889 0.4241 -0.0348 0.145 Uiso 1 1 calc R
C27 C 0.4103(14) 0.3217(9) 0.0148(10) 0.087(6) Uani 1 1 d .
H27 H 0.3951 0.2966 -0.0142 0.104 Uiso 1 1 calc R
C28 C 0.4393(9) 0.2804(7) 0.0703(8) 0.050(3) Uani 1 1 d .
C29 C 0.4551(7) 0.3176(7) 0.1190(7) 0.039(2) Uani 1 1 d .
C30 C 0.4526(7) 0.1987(7) 0.0761(6) 0.039(3) Uani 1 1 d .
H30 H 0.4469 0.1780 0.0387 0.047 Uiso 1 1 calc R
C31 C 0.5147(5) 0.0292(6) 0.1555(5) 0.027(2) Uani 1 1 d .
C32 C 0.5432(6) -0.0517(6) 0.1404(5) 0.027(2) Uani 1 1 d .
C33 C 0.5187(7) -0.0774(7) 0.0859(7) 0.042(3) Uani 1 1 d .
H33A H 0.5677 -0.0932 0.0457 0.051 Uiso 1 1 calc R
H33B H 0.4822 -0.0360 0.0689 0.051 Uiso 1 1 calc R
H33C H 0.4903 -0.1195 0.1077 0.051 Uiso 1 1 calc R
C34 C 0.2162(8) -0.0068(8) 0.3478(10) 0.066(4) Uani 1 1 d D
H34A H 0.2045 -0.0228 0.3989 0.079 Uiso 1 1 calc R
H34B H 0.2425 -0.0504 0.3207 0.079 Uiso 1 1 calc R
H34C H 0.1650 0.0166 0.3388 0.079 Uiso 1 1 calc R
C35 C 0.2447(5) 0.1079(5) 0.3622(5) 0.033(2) Uani 1 1 d D
C36 C 0.1646(6) 0.1284(6) 0.4071(5) 0.047(3) Uani 1 1 d DU
H36 H 0.1261 0.0973 0.4150 0.056 Uiso 1 1 calc R
C37 C 0.1409(6) 0.1923(6) 0.4397(5) 0.053(2) Uani 1 1 d DU
H37 H 0.0858 0.2072 0.4692 0.063 Uiso 1 1 calc R
C38 C 0.2024(6) 0.2377(6) 0.4280(5) 0.042(2) Uani 1 1 d DU
H38 H 0.1874 0.2817 0.4516 0.050 Uiso 1 1 calc R
C39 C 0.2837(6) 0.2174(6) 0.3823(5) 0.038(2) Uani 1 1 d D
C40 C 0.3053(5) 0.1509(5) 0.3487(5) 0.032(2) Uani 1 1 d D
C41 C 0.3435(6) 0.2611(7) 0.3790(6) 0.037(3) Uani 1 1 d .
H41 H 0.3255 0.2993 0.4103 0.044 Uiso 1 1 calc R
C42 C 0.5395(7) 0.2884(6) 0.3143(7) 0.039(3) Uani 1 1 d .
C43 C 0.5956(7) 0.3284(8) 0.3284(9) 0.059(4) Uani 1 1 d .
C44 C 0.5598(9) 0.3903(12) 0.3766(14) 0.116(10) Uani 1 1 d .
H44A H 0.5910 0.4309 0.3571 0.139 Uiso 1 1 calc R
H44B H 0.5625 0.3709 0.4243 0.139 Uiso 1 1 calc R
H44C H 0.5026 0.4095 0.3798 0.139 Uiso 1 1 calc R
C45 C 0.8226(12) 0.5046(6) 0.2842(9) 0.075(5) Uani 1 1 d D
H45A H 0.7767 0.5114 0.3290 0.090 Uiso 1 1 calc R
H45B H 0.8027 0.5233 0.2438 0.090 Uiso 1 1 calc R
H45C H 0.8639 0.5326 0.2820 0.090 Uiso 1 1 calc R
C46 C 0.8831(7) 0.3939(8) 0.3335(8) 0.050(3) Uani 1 1 d .
C47 C 0.8834(11) 0.4263(9) 0.3899(9) 0.074(5) Uani 1 1 d .
H47 H 0.8682 0.4792 0.3905 0.089 Uiso 1 1 calc R
C48 C 0.9069(12) 0.3806(10) 0.4487(9) 0.077(5) Uani 1 1 d .
H48 H 0.9020 0.4025 0.4896 0.093 Uiso 1 1 calc R
C49 C 0.9359(10) 0.3059(8) 0.4439(9) 0.072(5) Uani 1 1 d D
H49 H 0.9564 0.2771 0.4797 0.087 Uiso 1 1 calc R
C50 C 0.9367(7) 0.2699(6) 0.3880(6) 0.040(2) Uani 1 1 d DU
C51 C 0.9095(7) 0.3129(6) 0.3320(6) 0.036(2) Uani 1 1 d U
C52 C 0.9586(5) 0.1905(6) 0.3940(5) 0.0383(18) Uani 1 1 d DU
H52 H 0.9702 0.1671 0.4360 0.046 Uiso 1 1 calc R
C53 C 0.9735(6) 0.0255(6) 0.3361(5) 0.027(2) Uani 1 1 d .
C54 C 0.9806(6) -0.0562(6) 0.3641(6) 0.032(2) Uani 1 1 d .
C55 C 1.0201(8) -0.0880(8) 0.4195(8) 0.055(4) Uani 1 1 d .
H55A H 1.0149 -0.1407 0.4336 0.066 Uiso 1 1 calc R
H55B H 0.9930 -0.0597 0.4613 0.066 Uiso 1 1 calc R
H55C H 1.0781 -0.0845 0.3999 0.066 Uiso 1 1 calc R
C56 C 1.0358(13) -0.3622(13) 0.2830(8) 0.109(6) Uani 1 1 d DU
H56A H 1.0689 -0.4128 0.2817 0.131 Uiso 1 1 calc R
H56B H 1.0688 -0.3272 0.2492 0.131 Uiso 1 1 calc R
H56C H 0.9879 -0.3617 0.2698 0.131 Uiso 1 1 calc R
C57 C 0.9369(8) -0.3620(6) 0.3992(7) 0.047(3) Uani 1 1 d .
C58 C 0.9355(9) -0.4156(7) 0.4570(8) 0.053(3) Uani 1 1 d .
H58 H 0.9854 -0.4388 0.4651 0.063 Uiso 1 1 calc R
C59 C 0.8645(9) -0.4358(7) 0.5023(7) 0.050(3) Uani 1 1 d .
H59 H 0.8648 -0.4718 0.5421 0.059 Uiso 1 1 calc R
C60 C 0.7918(8) -0.4035(6) 0.4900(7) 0.043(3) Uani 1 1 d .
H60 H 0.7424 -0.4187 0.5210 0.051 Uiso 1 1 calc R
C61 C 0.7898(7) -0.3484(6) 0.4322(6) 0.033(2) Uani 1 1 d .
C62 C 0.8643(7) -0.3258(6) 0.3839(6) 0.038(2) Uani 1 1 d .
C63 C 0.7112(7) -0.3120(6) 0.4277(6) 0.036(2) Uani 1 1 d .
H63 H 0.6652 -0.3273 0.4647 0.043 Uiso 1 1 calc R
C64 C 0.5953(6) -0.1743(6) 0.3502(5) 0.027(2) Uani 1 1 d .
C65 C 0.5093(6) -0.1338(6) 0.3668(6) 0.034(2) Uani 1 1 d .
C66 C 0.4398(7) -0.1678(9) 0.4175(7) 0.055(4) Uani 1 1 d .
H66A H 0.3890 -0.1418 0.4088 0.065 Uiso 1 1 calc R
H66B H 0.4349 -0.1632 0.4665 0.065 Uiso 1 1 calc R
H66C H 0.4494 -0.2209 0.4107 0.065 Uiso 1 1 calc R
C67 C 0.7103(6) -0.0762(6) 0.3828(6) 0.035(2) Uani 1 1 d .
C68 C 0.7142(6) -0.0963(7) 0.4567(6) 0.038(2) Uani 1 1 d .
H68A H 0.6795 -0.0565 0.4866 0.057 Uiso 1 1 calc R
H68B H 0.7708 -0.1021 0.4551 0.057 Uiso 1 1 calc R
H68C H 0.6947 -0.1435 0.4768 0.057 Uiso 1 1 calc R
C69 C 0.8188(6) -0.0718(5) 0.1290(5) 0.0250(19) Uani 1 1 d .
C70 C 0.8241(7) -0.0898(7) 0.0568(6) 0.039(3) Uani 1 1 d .
H70A H 0.8455 -0.0504 0.0200 0.058 Uiso 1 1 calc R
H70B H 0.7695 -0.0925 0.0578 0.058 Uiso 1 1 calc R
H70C H 0.8608 -0.1380 0.0460 0.058 Uiso 1 1 calc R
C71 C 0.7840(6) 0.1055(6) 0.3674(6) 0.032(2) Uani 1 1 d .
C72 C 0.7548(7) 0.1367(7) 0.4374(6) 0.041(3) Uani 1 1 d .
H72A H 0.7238 0.1027 0.4746 0.061 Uiso 1 1 calc R
H72B H 0.7194 0.1858 0.4347 0.061 Uiso 1 1 calc R
H72C H 0.8019 0.1421 0.4489 0.061 Uiso 1 1 calc R
C73 C 0.8827(6) 0.1106(5) 0.1129(5) 0.0263(19) Uani 1 1 d .
C74 C 0.9474(7) 0.0999(7) 0.0420(6) 0.037(2) Uani 1 1 d .
H74A H 0.9401 0.0585 0.0219 0.055 Uiso 1 1 calc R
H74B H 1.0014 0.0883 0.0476 0.055 Uiso 1 1 calc R
H74C H 0.9431 0.1460 0.0098 0.055 Uiso 1 1 calc R
C75 C 0.6699(5) 0.1064(5) 0.1147(5) 0.0223(18) Uani 1 1 d .
C76 C 0.6852(7) 0.1407(7) 0.0371(6) 0.040(3) Uani 1 1 d .
H76A H 0.7184 0.1024 0.0049 0.060 Uiso 1 1 calc R
H76B H 0.7143 0.1823 0.0279 0.060 Uiso 1 1 calc R
H76C H 0.6327 0.1593 0.0290 0.060 Uiso 1 1 calc R
C77 C 0.5696(6) 0.1095(6) 0.3676(5) 0.031(2) Uani 1 1 d .
C78 C 0.5077(7) 0.0977(8) 0.4405(6) 0.045(3) Uani 1 1 d .
H78A H 0.5360 0.0794 0.4755 0.067 Uiso 1 1 calc R
H78B H 0.4765 0.0607 0.4402 0.067 Uiso 1 1 calc R
H78C H 0.4704 0.1452 0.4533 0.067 Uiso 1 1 calc R

loop_
_atom_site_aniso_label
_atom_site_aniso_U_11
_atom_site_aniso_U_22
_atom_site_aniso_U_33
_atom_site_aniso_U_23
_atom_site_aniso_U_13
_atom_site_aniso_U_12
Tb1 0.0218(2) 0.0248(2) 0.0340(3) -0.00525(19) -0.00770(18) -0.00432(17)
Tb2 0.01360(19) 0.0247(2) 0.0219(2) -0.00293(17) -0.00436(16) -0.00425(16)
Tb3 0.0174(2) 0.0275(2) 0.0253(2) -0.00199(17) -0.00922(17) -0.00607(16)
Tb4 0.01333(19) 0.0262(2) 0.0244(2) -0.00794(17) -0.00364(16) -0.00375(16)
Tb5 0.0174(2) 0.0258(2) 0.0309(2) -0.00765(18) -0.01118(18) -0.00263(17)
Tb6 0.0166(2) 0.0302(2) 0.0367(3) -0.0154(2) -0.01068(18) 0.00033(17)
O1 0.067(6) 0.056(6) 0.073(7) -0.015(5) -0.029(5) -0.023(5)
O2 0.039(4) 0.042(4) 0.047(5) -0.019(4) -0.011(4) -0.010(4)
O3 0.018(3) 0.021(3) 0.032(4) -0.005(3) -0.001(3) 0.000(2)
O4 0.024(4) 0.050(5) 0.042(4) -0.001(4) -0.003(3) -0.018(3)
O5 0.018(3) 0.039(4) 0.059(5) 0.000(4) -0.007(3) -0.001(3)
O6 0.017(3) 0.037(4) 0.041(4) 0.002(3) -0.009(3) -0.007(3)
O7 0.021(3) 0.032(4) 0.039(4) -0.003(3) -0.019(3) -0.006(3)
O8A 0.043(5) 0.049(5) 0.109(8) 0.011(5) -0.058(6) -0.010(4)
O9 0.092(8) 0.046(6) 0.177(13) -0.029(7) -0.092(9) -0.004(6)
O10 0.066(6) 0.029(4) 0.063(6) -0.011(4) -0.042(5) 0.000(4)
O11 0.023(3) 0.031(4) 0.032(4) -0.014(3) -0.013(3) -0.002(3)
O12 0.037(4) 0.030(4) 0.053(5) -0.024(4) -0.013(4) -0.004(3)
O13 0.027(4) 0.043(5) 0.076(6) -0.026(4) -0.011(4) -0.008(3)
O14 0.018(3) 0.043(4) 0.055(5) -0.022(4) 0.001(3) -0.002(3)
O15 0.022(3) 0.040(4) 0.043(4) -0.019(3) -0.016(3) 0.002(3)
O16 0.034(4) 0.057(6) 0.104(8) -0.045(6) -0.029(5) -0.007(4)
O17 0.048(5) 0.034(4) 0.059(5) -0.007(4) -0.023(4) -0.005(4)
O18 0.064(5) 0.031(4) 0.035(4) -0.003(3) -0.027(4) -0.011(4)
O19 0.023(3) 0.023(3) 0.030(3) 0.004(3) -0.011(3) -0.006(3)
O20 0.043(4) 0.027(4) 0.052(5) 0.002(3) -0.027(4) -0.006(3)
O21 0.048(5) 0.076(7) 0.075(6) 0.010(6) -0.024(5) -0.010(5)
O22 0.031(4) 0.041(4) 0.053(5) 0.011(4) -0.017(4) -0.005(3)
O23 0.021(3) 0.026(3) 0.037(4) 0.003(3) -0.004(3) -0.005(3)
O24 0.012(3) 0.051(5) 0.065(6) -0.014(4) -0.006(3) 0.001(3)
O25 0.020(3) 0.030(4) 0.033(4) -0.009(3) -0.001(3) -0.007(3)
O26 0.027(3) 0.041(4) 0.037(4) -0.006(3) -0.009(3) -0.012(3)
O27 0.019(3) 0.022(3) 0.030(4) 0.002(3) -0.005(3) 0.000(2)
O28 0.018(3) 0.037(4) 0.033(4) -0.005(3) -0.005(3) -0.004(3)
O29 0.022(3) 0.036(4) 0.032(4) 0.000(3) -0.007(3) -0.006(3)
O30 0.019(3) 0.035(4) 0.028(3) -0.002(3) -0.010(3) -0.010(3)
O31 0.020(3) 0.027(3) 0.022(3) 0.000(3) -0.011(2) -0.004(2)
O32 0.025(3) 0.029(3) 0.030(4) 0.001(3) -0.014(3) -0.007(3)
O33 0.018(3) 0.034(4) 0.039(4) -0.018(3) -0.006(3) -0.005(3)
O34 0.020(3) 0.034(4) 0.039(4) -0.009(3) -0.006(3) -0.009(3)
O35 0.028(4) 0.044(4) 0.043(4) -0.021(4) -0.011(3) -0.006(3)
O36 0.024(3) 0.032(4) 0.030(4) -0.018(3) -0.012(3) -0.001(3)
O37 0.015(3) 0.027(3) 0.048(4) -0.008(3) -0.015(3) 0.000(3)
N1 0.028(4) 0.036(5) 0.036(5) -0.005(4) -0.013(4) 0.000(4)
N2 0.023(4) 0.039(5) 0.029(4) -0.012(4) -0.002(3) -0.004(4)
N3 0.021(4) 0.032(4) 0.025(4) -0.003(3) -0.006(3) -0.004(3)
N4 0.038(5) 0.029(4) 0.027(4) 0.003(3) -0.016(4) -0.013(4)
N5 0.034(5) 0.033(5) 0.040(5) 0.005(4) -0.021(4) -0.009(4)
N6 0.026(4) 0.027(4) 0.057(6) -0.001(4) -0.027(4) 0.002(3)
N7 0.021(4) 0.036(5) 0.036(5) -0.008(4) -0.013(3) -0.007(3)
N8 0.025(4) 0.032(4) 0.036(5) -0.012(4) -0.010(4) -0.001(3)
N9 0.021(4) 0.026(4) 0.040(5) -0.008(4) -0.010(3) -0.003(3)
N10 0.020(4) 0.039(5) 0.050(5) -0.024(4) -0.013(4) 0.004(3)
N11 0.029(5) 0.052(6) 0.069(7) -0.045(6) -0.012(5) 0.004(4)
N12 0.030(5) 0.041(5) 0.071(7) -0.025(5) -0.027(5) -0.003(4)
N13 0.035(4) 0.032(4) 0.035(4) -0.008(3) -0.017(3) -0.001(3)
N14 0.023(4) 0.032(4) 0.033(4) -0.003(4) -0.013(3) -0.004(3)
N15 0.020(4) 0.028(4) 0.032(4) -0.003(3) -0.011(3) -0.002(3)
N16 0.031(4) 0.039(5) 0.033(5) 0.001(4) -0.014(4) -0.011(4)
N17 0.030(4) 0.036(5) 0.043(5) 0.000(4) -0.009(4) -0.009(4)
N18 0.013(3) 0.040(5) 0.036(5) -0.013(4) -0.005(3) -0.004(3)
C1 0.110(17) 0.14(2) 0.128(19) -0.063(17) -0.078(16) -0.002(15)
C2 0.054(7) 0.036(6) 0.050(7) -0.005(5) -0.029(6) -0.008(5)
C3 0.075(10) 0.049(8) 0.073(10) -0.015(7) -0.031(8) -0.017(7)
C4 0.089(11) 0.046(8) 0.074(10) -0.025(7) -0.040(9) -0.012(8)
C5 0.073(9) 0.041(7) 0.039(6) -0.013(5) -0.022(6) -0.013(6)
C6 0.040(6) 0.027(5) 0.046(6) -0.004(4) -0.025(5) 0.001(4)
C7 0.055(7) 0.026(5) 0.042(6) -0.011(4) -0.030(5) -0.004(5)
C8 0.034(5) 0.027(5) 0.044(6) -0.010(4) -0.015(5) 0.003(4)
C9 0.019(4) 0.027(5) 0.033(5) -0.002(4) -0.006(4) -0.004(4)
C10 0.016(4) 0.046(6) 0.021(5) -0.009(4) 0.002(3) -0.004(4)
C11 0.016(5) 0.068(9) 0.058(8) -0.027(7) 0.012(5) -0.001(5)
C12 0.033(6) 0.050(8) 0.098(12) 0.006(8) -0.019(7) 0.015(6)
C13 0.018(4) 0.043(6) 0.037(6) -0.012(5) -0.001(4) -0.008(4)
C14 0.022(5) 0.041(6) 0.045(6) -0.009(5) -0.005(4) -0.007(4)
C15 0.033(6) 0.053(7) 0.045(7) -0.008(6) 0.006(5) -0.020(5)
C16 0.027(5) 0.052(7) 0.026(5) -0.001(5) -0.002(4) -0.019(5)
C17 0.030(5) 0.041(6) 0.019(4) -0.006(4) -0.004(4) -0.014(4)
C18 0.018(4) 0.036(5) 0.024(5) -0.003(4) -0.004(4) -0.010(4)
C19 0.032(5) 0.044(6) 0.040(6) 0.003(5) -0.022(5) -0.019(5)
C20 0.033(5) 0.020(4) 0.039(6) 0.000(4) -0.020(4) -0.005(4)
C21 0.045(6) 0.028(5) 0.057(7) 0.010(5) -0.035(6) -0.012(5)
C22 0.053(8) 0.073(10) 0.105(12) 0.049(9) -0.059(9) -0.036(8)
C23 0.153(17) 0.097(15) 0.183(19) -0.024(15) -0.089(16) -0.031(14)
C24 0.055(7) 0.027(6) 0.094(11) -0.002(6) -0.049(8) -0.007(5)
C25 0.15(2) 0.042(9) 0.139(19) 0.007(10) -0.083(17) -0.031(11)
C26 0.20(3) 0.051(11) 0.16(2) 0.036(12) -0.11(2) -0.061(15)
C27 0.155(19) 0.058(10) 0.092(13) 0.017(9) -0.098(14) -0.031(11)
C28 0.062(8) 0.045(7) 0.065(8) 0.000(6) -0.044(7) -0.019(6)
C29 0.030(5) 0.038(6) 0.052(7) -0.008(5) -0.020(5) -0.003(5)
C30 0.036(6) 0.044(6) 0.049(7) -0.004(5) -0.027(5) -0.011(5)
C31 0.014(4) 0.039(5) 0.032(5) -0.019(4) -0.003(4) -0.006(4)
C32 0.020(4) 0.041(6) 0.023(5) -0.012(4) -0.005(4) -0.009(4)
C33 0.039(6) 0.045(6) 0.059(7) -0.022(6) -0.029(6) -0.005(5)
C34 0.047(8) 0.055(9) 0.097(12) -0.011(8) -0.012(8) -0.028(7)
C35 0.020(4) 0.038(6) 0.045(6) -0.011(5) -0.014(4) -0.001(4)
C36 0.024(4) 0.044(5) 0.052(5) -0.007(4) 0.009(4) -0.001(4)
C37 0.027(3) 0.038(4) 0.053(4) 0.005(4) 0.022(3) 0.005(3)
C38 0.022(4) 0.042(5) 0.047(5) -0.009(4) 0.004(4) 0.000(4)
C39 0.025(5) 0.050(7) 0.035(6) -0.014(5) -0.002(4) -0.007(5)
C40 0.011(4) 0.044(6) 0.038(6) -0.011(5) -0.006(4) 0.000(4)
C41 0.021(4) 0.058(7) 0.037(6) -0.031(5) -0.012(4) 0.004(4)
C42 0.034(5) 0.034(6) 0.056(7) -0.030(5) -0.021(5) 0.009(4)
C43 0.037(6) 0.052(8) 0.111(12) -0.061(8) -0.035(7) 0.006(5)
C44 0.035(7) 0.132(17) 0.21(2) -0.142(18) -0.032(11) 0.007(9)
C45 0.120(15) 0.038(7) 0.073(11) 0.010(7) -0.055(11) 0.000(8)
C46 0.033(6) 0.052(7) 0.078(9) -0.025(7) -0.029(6) -0.001(5)
C47 0.105(13) 0.047(8) 0.090(12) -0.038(8) -0.064(11) 0.025(8)
C48 0.101(13) 0.072(11) 0.070(10) -0.033(9) -0.051(10) 0.019(10)
C49 0.116(14) 0.040(7) 0.095(12) -0.021(8) -0.081(11) 0.005(8)
C50 0.048(5) 0.037(5) 0.043(4) -0.016(4) -0.030(4) 0.009(4)
C51 0.043(5) 0.033(5) 0.043(5) -0.010(4) -0.027(4) -0.005(4)
C52 0.048(4) 0.037(4) 0.038(4) -0.014(3) -0.030(3) 0.009(3)
C53 0.021(4) 0.031(5) 0.030(5) 0.005(4) -0.016(4) -0.004(4)
C54 0.017(4) 0.024(5) 0.045(6) 0.004(4) -0.004(4) -0.003(4)
C55 0.055(8) 0.061(8) 0.071(9) 0.009(7) -0.047(7) -0.022(7)
C56 0.075(9) 0.108(10) 0.109(10) 0.017(9) -0.009(8) -0.004(8)
C57 0.055(7) 0.025(5) 0.057(8) -0.001(5) -0.025(6) 0.006(5)
C58 0.062(8) 0.040(7) 0.066(9) -0.014(6) -0.040(7) 0.006(6)
C59 0.078(9) 0.030(6) 0.047(7) -0.006(5) -0.035(7) 0.003(6)
C60 0.057(7) 0.020(5) 0.048(7) -0.004(5) -0.017(6) -0.001(5)
C61 0.047(6) 0.026(5) 0.031(5) -0.008(4) -0.023(5) 0.001(4)
C62 0.038(6) 0.036(6) 0.040(6) -0.009(5) -0.010(5) -0.006(5)
C63 0.040(6) 0.028(5) 0.039(6) 0.000(4) -0.012(5) -0.012(4)
C64 0.023(4) 0.032(5) 0.028(5) -0.005(4) -0.006(4) -0.014(4)
C65 0.029(5) 0.039(6) 0.033(5) -0.001(4) -0.008(4) -0.010(4)
C66 0.019(5) 0.079(10) 0.053(8) 0.007(7) 0.002(5) -0.018(6)
C67 0.020(5) 0.037(6) 0.045(6) -0.007(5) -0.005(4) -0.011(4)
C68 0.027(5) 0.050(7) 0.032(6) 0.001(5) -0.004(4) -0.009(5)
C69 0.023(4) 0.025(5) 0.027(5) -0.005(4) -0.009(4) -0.002(4)
C70 0.039(6) 0.043(6) 0.037(6) -0.017(5) -0.007(5) -0.012(5)
C71 0.016(4) 0.043(6) 0.035(5) -0.003(5) -0.005(4) -0.009(4)
C72 0.028(5) 0.058(7) 0.036(6) -0.021(5) -0.001(4) -0.011(5)
C73 0.027(5) 0.025(5) 0.029(5) -0.002(4) -0.009(4) -0.009(4)
C74 0.038(6) 0.041(6) 0.031(5) 0.000(5) -0.014(5) -0.005(5)
C75 0.018(4) 0.028(5) 0.022(4) -0.004(4) -0.008(3) -0.005(4)
C76 0.037(6) 0.045(6) 0.036(6) 0.002(5) -0.007(5) -0.019(5)
C77 0.019(4) 0.045(6) 0.025(5) -0.008(4) 0.000(4) -0.005(4)
C78 0.037(6) 0.059(8) 0.039(6) -0.018(6) -0.003(5) -0.016(6)

loop_
_atom_type_symbol
_atom_type_description
_atom_type_scat_dispersion_real
_atom_type_scat_dispersion_imag
_atom_type_scat_source
C C 0.0033 0.0016 'International Tables Vol C Tables 4.2.6.8 and 6.1.1.4'
H H 0.0000 0.0000 'International Tables Vol C Tables 4.2.6.8 and 6.1.1.4'
N N 0.0061 0.0033 'International Tables Vol C Tables 4.2.6.8 and 6.1.1.4'
O O 0.0106 0.0060 'International Tables Vol C Tables 4.2.6.8 and 6.1.1.4'
Tb Tb -0.1723 4.1537 'International Tables Vol C Tables 4.2.6.8 and 6.1.1.4'

loop_
_geom_angle_atom_site_label_1
_geom_angle_atom_site_label_2
_geom_angle_atom_site_label_3
_geom_angle
O22 Tb1 O2 115.2(3)
O22 Tb1 O3 77.3(3)
O2 Tb1 O3 132.1(3)
O22 Tb1 O23 132.9(3)
O2 Tb1 O23 78.1(3)
O3 Tb1 O23 128.8(2)
O22 Tb1 O25 87.9(3)
O2 Tb1 O25 152.4(3)
O3 Tb1 O25 65.0(2)
O23 Tb1 O25 75.0(2)
O22 Tb1 O27 151.9(3)
O2 Tb1 O27 87.2(3)
O3 Tb1 O27 74.9(2)
O23 Tb1 O27 65.5(2)
O25 Tb1 O27 76.5(2)
O22 Tb1 N1 82.7(3)
O2 Tb1 N1 72.1(3)
O3 Tb1 N1 63.6(3)
O23 Tb1 N1 141.5(3)
O25 Tb1 N1 128.6(3)
O27 Tb1 N1 89.0(3)
O22 Tb1 N16 72.3(3)
O2 Tb1 N16 85.1(3)
O3 Tb1 N16 140.0(3)
O23 Tb1 N16 63.8(3)
O25 Tb1 N16 88.2(3)
O27 Tb1 N16 129.3(2)
N1 Tb1 N16 134.8(3)
O22 Tb1 Tb2 95.4(2)
O2 Tb1 Tb2 143.7(2)
O3 Tb1 Tb2 34.26(15)
O23 Tb1 Tb2 95.50(17)
O25 Tb1 Tb2 36.37(15)
O27 Tb1 Tb2 58.37(16)
N1 Tb1 Tb2 94.4(2)
N16 Tb1 Tb2 124.3(2)
O22 Tb1 Tb4 144.6(2)
O2 Tb1 Tb4 95.5(2)
O3 Tb1 Tb4 95.56(15)
O23 Tb1 Tb4 34.31(16)
O25 Tb1 Tb4 58.39(17)
O27 Tb1 Tb4 36.73(15)
N1 Tb1 Tb4 125.6(2)
N16 Tb1 Tb4 94.4(2)
Tb2 Tb1 Tb4 64.576(12)
O19 Tb2 O3 124.5(2)
O19 Tb2 O37 117.7(2)
O3 Tb2 O37 117.8(2)
O19 Tb2 O25 128.2(2)
O3 Tb2 O25 65.2(2)
O37 Tb2 O25 76.4(2)
O19 Tb2 O31 66.3(2)
O3 Tb2 O31 129.4(2)
O37 Tb2 O31 76.7(2)
O25 Tb2 O31 153.1(2)
O19 Tb2 O29 68.4(2)
O3 Tb2 O29 129.2(2)
O37 Tb2 O29 72.3(2)
O25 Tb2 O29 70.5(2)
O31 Tb2 O29 101.2(2)
O19 Tb2 O28 130.1(2)
O3 Tb2 O28 69.4(2)
O37 Tb2 O28 73.0(2)
O25 Tb2 O28 101.5(2)
O31 Tb2 O28 70.2(2)
O29 Tb2 O28 145.3(2)
O19 Tb2 N15 62.7(2)
O3 Tb2 N15 72.5(2)
O37 Tb2 N15 143.1(3)
O25 Tb2 N15 77.3(2)
O31 Tb2 N15 126.4(2)
O29 Tb2 N15 74.7(2)
O28 Tb2 N15 138.1(2)
O19 Tb2 N3 71.8(2)
O3 Tb2 N3 63.6(2)
O37 Tb2 N3 145.8(3)
O25 Tb2 N3 125.6(2)
O31 Tb2 N3 78.5(2)
O29 Tb2 N3 136.1(2)
O28 Tb2 N3 76.7(2)
N15 Tb2 N3 71.1(2)
O19 Tb2 Tb1 149.17(15)
O3 Tb2 Tb1 34.47(15)
O37 Tb2 Tb1 87.46(16)
O25 Tb2 Tb1 36.37(16)
O31 Tb2 Tb1 141.66(14)
O29 Tb2 Tb1 106.86(16)
O28 Tb2 Tb1 71.78(17)
N15 Tb2 Tb1 86.56(18)
N3 Tb2 Tb1 97.87(19)
O19 Tb2 Tb3 34.68(15)
O3 Tb2 Tb3 149.26(15)
O37 Tb2 Tb3 88.14(16)
O25 Tb2 Tb3 142.17(16)
O31 Tb2 Tb3 36.43(14)
O29 Tb2 Tb3 71.95(16)
O28 Tb2 Tb3 106.66(17)
N15 Tb2 Tb3 97.10(18)
N3 Tb2 Tb3 85.66(19)
Tb1 Tb2 Tb3 175.602(14)
O6 Tb3 O18 113.6(3)
O6 Tb3 O19 76.4(2)
O18 Tb3 O19 134.9(2)
O6 Tb3 O7 133.0(3)
O18 Tb3 O7 78.8(3)
O19 Tb3 O7 128.1(2)
O6 Tb3 O31 86.2(2)
O18 Tb3 O31 152.6(3)
O19 Tb3 O31 66.0(2)
O7 Tb3 O31 73.9(2)
O6 Tb3 O30 150.5(2)
O18 Tb3 O30 90.9(3)
O19 Tb3 O30 74.6(2)
O7 Tb3 O30 65.4(2)
O31 Tb3 O30 77.4(2)
O6 Tb3 N4 72.3(3)
O18 Tb3 N4 82.9(3)
O19 Tb3 N4 138.9(3)
O7 Tb3 N4 64.4(3)
O31 Tb3 N4 85.8(2)
O30 Tb3 N4 129.7(2)
O6 Tb3 N13 88.3(3)
O18 Tb3 N13 72.1(3)
O19 Tb3 N13 64.1(3)
O7 Tb3 N13 136.9(3)
O31 Tb3 N13 129.7(2)
O30 Tb3 N13 83.8(2)
N4 Tb3 N13 138.8(3)
O6 Tb3 Tb2 92.79(19)
O18 Tb3 Tb2 149.2(2)
O19 Tb3 Tb2 34.27(15)
O7 Tb3 Tb2 95.07(16)
O31 Tb3 Tb2 36.44(15)
O30 Tb3 Tb2 59.67(16)
N4 Tb3 Tb2 121.94(19)
N13 Tb3 Tb2 94.2(2)
O6 Tb3 Tb5 142.71(19)
O18 Tb3 Tb5 98.5(2)
O19 Tb3 Tb5 94.51(15)
O7 Tb3 Tb5 34.50(16)
O31 Tb3 Tb5 57.62(14)
O30 Tb3 Tb5 36.94(15)
N4 Tb3 Tb5 94.60(19)
N13 Tb3 Tb5 120.6(2)
Tb2 Tb3 Tb5 64.175(12)
O23 Tb4 O11 124.0(2)
O23 Tb4 O37 118.2(2)
O11 Tb4 O37 117.9(2)
O23 Tb4 O36 129.0(2)
O11 Tb4 O36 66.2(2)
O37 Tb4 O36 76.2(2)
O23 Tb4 O27 66.0(2)
O11 Tb4 O27 128.4(2)
O37 Tb4 O27 76.7(2)
O36 Tb4 O27 152.9(2)
O23 Tb4 O34 129.2(2)
O11 Tb4 O34 69.1(2)
O37 Tb4 O34 72.6(2)
O36 Tb4 O34 101.7(2)
O27 Tb4 O34 69.7(2)
O23 Tb4 O26 69.4(3)
O11 Tb4 O26 129.3(2)
O37 Tb4 O26 72.9(2)
O36 Tb4 O26 69.8(2)
O27 Tb4 O26 102.2(2)
O34 Tb4 O26 145.5(2)
O23 Tb4 N9 72.7(3)
O11 Tb4 N9 63.0(2)
O37 Tb4 N9 142.8(3)
O36 Tb4 N9 127.0(2)
O27 Tb4 N9 76.7(2)
O34 Tb4 N9 74.0(3)
O26 Tb4 N9 138.4(3)
O23 Tb4 N18 63.1(3)
O11 Tb4 N18 71.9(3)
O37 Tb4 N18 144.8(3)
O36 Tb4 N18 78.3(3)
O27 Tb4 N18 126.0(2)
O34 Tb4 N18 136.9(2)
O26 Tb4 N18 75.7(2)
N9 Tb4 N18 72.4(3)
O23 Tb4 Tb6 148.87(16)
O11 Tb4 Tb6 34.81(15)
O37 Tb4 Tb6 87.82(16)
O36 Tb4 Tb6 36.38(16)
O27 Tb4 Tb6 141.91(15)
O34 Tb4 Tb6 72.47(16)
O26 Tb4 Tb6 106.11(18)
N9 Tb4 Tb6 97.50(18)
N18 Tb4 Tb6 85.8(2)
O23 Tb4 Tb1 34.83(16)
O11 Tb4 Tb1 149.19(15)
O37 Tb4 Tb1 87.73(16)
O36 Tb4 Tb1 141.56(16)
O27 Tb4 Tb1 36.72(15)
O34 Tb4 Tb1 106.46(16)
O26 Tb4 Tb1 72.20(18)
N9 Tb4 Tb1 86.26(18)
N18 Tb4 Tb1 97.6(2)
Tb6 Tb4 Tb1 175.537(15)
O7 Tb5 O15 124.2(2)
O7 Tb5 O37 118.8(2)
O15 Tb5 O37 117.0(2)
O7 Tb5 O33 127.5(2)
O15 Tb5 O33 65.5(2)
O37 Tb5 O33 77.6(2)
O7 Tb5 O30 65.8(2)
O15 Tb5 O30 126.9(2)
O37 Tb5 O30 78.6(2)
O33 Tb5 O30 156.2(2)
O7 Tb5 O35 129.5(2)
O15 Tb5 O35 68.0(3)
O37 Tb5 O35 73.0(2)
O33 Tb5 O35 102.6(2)
O30 Tb5 O35 69.9(2)
O7 Tb5 O32 69.0(2)
O15 Tb5 O32 129.9(2)
O37 Tb5 O32 73.1(2)
O33 Tb5 O32 70.1(2)
O30 Tb5 O32 103.0(2)
O35 Tb5 O32 146.2(2)
O7 Tb5 N6 63.1(2)
O15 Tb5 N6 73.4(3)
O37 Tb5 N6 142.6(3)
O33 Tb5 N6 75.1(3)
O30 Tb5 N6 126.0(2)
O35 Tb5 N6 137.9(3)
O32 Tb5 N6 73.8(3)
O7 Tb5 N12 71.8(3)
O15 Tb5 N12 62.6(3)
O37 Tb5 N12 145.4(3)
O33 Tb5 N12 124.2(3)
O30 Tb5 N12 77.0(3)
O35 Tb5 N12 75.8(3)
O32 Tb5 N12 136.4(3)
N6 Tb5 N12 72.0(3)
O7 Tb5 Tb3 35.16(16)
O15 Tb5 Tb3 149.08(17)
O37 Tb5 Tb3 88.31(14)
O33 Tb5 Tb3 142.09(15)
O30 Tb5 Tb3 36.71(15)
O35 Tb5 Tb3 106.64(17)
O32 Tb5 Tb3 72.18(14)
N6 Tb5 Tb3 97.84(18)
N12 Tb5 Tb3 86.51(19)
O7 Tb5 Tb6 148.59(16)
O15 Tb5 Tb6 34.32(17)
O37 Tb5 Tb6 87.52(14)
O33 Tb5 Tb6 36.73(15)
O30 Tb5 Tb6 141.64(15)
O35 Tb5 Tb6 71.83(16)
O32 Tb5 Tb6 106.81(14)
N6 Tb5 Tb6 85.67(18)
N12 Tb5 Tb6 96.78(19)
Tb3 Tb5 Tb6 175.820(16)
O14 Tb6 O10 116.7(3)
O14 Tb6 O15 132.5(3)
O10 Tb6 O15 76.9(3)
O14 Tb6 O11 76.8(3)
O10 Tb6 O11 133.9(3)
O15 Tb6 O11 128.3(2)
O14 Tb6 O36 86.7(3)
O10 Tb6 O36 150.2(3)
O15 Tb6 O36 73.5(2)
O11 Tb6 O36 66.3(2)
O14 Tb6 O33 150.9(3)
O10 Tb6 O33 87.6(3)
O15 Tb6 O33 65.5(2)
O11 Tb6 O33 74.6(2)
O36 Tb6 O33 77.0(2)
O14 Tb6 N10 72.5(3)
O10 Tb6 N10 82.7(3)
O15 Tb6 N10 64.2(3)
O11 Tb6 N10 140.7(3)
O36 Tb6 N10 87.7(3)
O33 Tb6 N10 129.6(2)
O14 Tb6 N7 88.4(3)
O10 Tb6 N7 72.1(3)
O15 Tb6 N7 137.2(3)
O11 Tb6 N7 64.2(3)
O36 Tb6 N7 130.0(2)
O33 Tb6 N7 84.2(2)
N10 Tb6 N7 137.2(3)
O14 Tb6 Tb4 93.7(2)
O10 Tb6 Tb4 145.6(2)
O15 Tb6 Tb4 94.71(17)
O11 Tb6 Tb4 34.71(15)
O36 Tb6 Tb4 36.53(14)
O33 Tb6 Tb4 59.06(18)
N10 Tb6 Tb4 124.0(2)
N7 Tb6 Tb4 94.5(2)
O14 Tb6 Tb5 143.1(2)
O10 Tb6 Tb5 95.0(2)
O15 Tb6 Tb5 34.18(16)
O11 Tb6 Tb5 95.13(15)
O36 Tb6 Tb5 57.75(16)
O33 Tb6 Tb5 36.84(16)
N10 Tb6 Tb5 94.91(18)
N7 Tb6 Tb5 120.75(18)
Tb4 Tb6 Tb5 64.260(12)
C2 O1 C1 120.2(13)
C7 O2 Tb1 140.8(7)
C9 O3 Tb2 122.6(6)
C9 O3 Tb1 121.4(6)
Tb2 O3 Tb1 111.3(2)
N3 O4 H4 109.5
C13 O5 C12 116.0(9)
C18 O6 Tb3 140.7(7)
C20 O7 Tb5 122.7(6)
C20 O7 Tb3 118.9(6)
Tb5 O7 Tb3 110.3(3)
N6 O8A H8A 109.5
C24 O9 C23 119.5(16)
C29 O10 Tb6 144.4(7)
C31 O11 Tb4 122.2(6)
C31 O11 Tb6 119.8(6)
Tb4 O11 Tb6 110.5(2)
N9 O12 H12 109.5
C35 O13 C34 116.8(10)
C40 O14 Tb6 140.8(7)
C42 O15 Tb5 122.3(6)
C42 O15 Tb6 121.1(6)
Tb5 O15 Tb6 111.5(3)
N12 O16 H16 109.5
C46 O17 C45 116.0(10)
C51 O18 Tb3 143.3(7)
C53 O19 Tb2 123.3(6)
C53 O19 Tb3 119.7(6)
Tb2 O19 Tb3 111.0(2)
N15 O20 H20 109.5
C57 O21 C56 114.0(13)
C62 O22 Tb1 142.6(7)
C64 O23 Tb4 122.5(6)
C64 O23 Tb1 121.0(6)
Tb4 O23 Tb1 110.9(3)
N18 O24 H24 109.5
C67 O25 Tb2 124.7(6)
C67 O25 Tb1 123.7(6)
Tb2 O25 Tb1 107.3(3)
C67 O26 Tb4 120.3(7)
C69 O27 Tb1 124.3(6)
C69 O27 Tb4 124.2(6)
Tb1 O27 Tb4 106.6(2)
C69 O28 Tb2 119.6(6)
C71 O29 Tb2 121.4(6)
C71 O30 Tb3 123.6(6)
C71 O30 Tb5 123.5(6)
Tb3 O30 Tb5 106.4(2)
C73 O31 Tb3 125.3(6)
C73 O31 Tb2 124.0(6)
Tb3 O31 Tb2 107.1(2)
C73 O32 Tb5 117.5(6)
C75 O33 Tb6 123.3(5)
C75 O33 Tb5 123.4(5)
Tb6 O33 Tb5 106.4(3)
C75 O34 Tb4 119.6(6)
C77 O35 Tb5 118.4(6)
C77 O36 Tb6 123.6(6)
C77 O36 Tb4 125.9(6)
Tb6 O36 Tb4 107.1(2)
Tb4 O37 Tb5 120.4(3)
Tb4 O37 Tb2 120.2(3)
Tb5 O37 Tb2 119.4(3)
C8 N1 N2 110.7(8)
C8 N1 Tb1 130.7(7)
N2 N1 Tb1 118.5(6)
C9 N2 N1 111.2(8)
C10 N3 O4 112.9(8)
C10 N3 Tb2 118.3(6)
O4 N3 Tb2 128.8(6)
C19 N4 N5 112.1(8)
C19 N4 Tb3 129.7(7)
N5 N4 Tb3 118.2(6)
C20 N5 N4 110.8(8)
C21 N6 O8A 112.4(9)
C21 N6 Tb5 119.6(6)
O8A N6 Tb5 127.3(7)
C30 N7 N8 111.6(9)
C30 N7 Tb6 129.3(7)
N8 N7 Tb6 118.9(6)
C31 N8 N7 110.6(8)
C32 N9 O12 112.0(8)
C32 N9 Tb4 120.5(7)
O12 N9 Tb4 127.3(6)
C41 N10 N11 110.1(8)
C41 N10 Tb6 130.9(7)
N11 N10 Tb6 119.0(6)
C42 N11 N10 110.5(8)
C43 N12 O16 112.7(9)
C43 N12 Tb5 120.9(7)
O16 N12 Tb5 126.1(6)
C52 N13 N14 110.8(8)
C52 N13 Tb3 131.1(7)
N14 N13 Tb3 117.7(6)
C53 N14 N13 111.2(8)
C54 N15 O20 113.3(8)
C54 N15 Tb2 120.0(7)
O20 N15 Tb2 126.6(6)
C63 N16 N17 112.2(9)
C63 N16 Tb1 129.4(7)
N17 N16 Tb1 118.4(6)
C64 N17 N16 111.9(8)
C65 N18 O24 112.9(8)
C65 N18 Tb4 119.0(7)
O24 N18 Tb4 128.0(7)
O1 C1 H1A 109.5
O1 C1 H1B 109.5
H1A C1 H1B 109.5
O1 C1 H1C 109.5
H1A C1 H1C 109.5
H1B C1 H1C 109.5
C3 C2 O1 124.7(12)
C3 C2 C7 121.4(13)
O1 C2 C7 113.7(10)
C2 C3 C4 120.7(13)
C2 C3 H3 119.7
C4 C3 H3 119.7
C5 C4 C3 119.7(13)
C5 C4 H4A 120.1
C3 C4 H4A 120.1
C4 C5 C6 121.5(14)
C4 C5 H5 119.2
C6 C5 H5 119.2
C5 C6 C7 120.2(11)
C5 C6 C8 116.7(11)
C7 C6 C8 123.1(10)
O2 C7 C6 124.2(10)
O2 C7 C2 119.4(11)
C6 C7 C2 116.4(10)
N1 C8 C6 125.8(10)
N1 C8 H8 117.1
C6 C8 H8 117.1
N2 C9 O3 124.8(9)
N2 C9 C10 117.2(8)
O3 C9 C10 117.9(9)
N3 C10 C9 113.5(8)
N3 C10 C11 124.5(10)
C9 C10 C11 122.0(10)
C10 C11 H11A 109.5
C10 C11 H11B 109.5
H11A C11 H11B 109.5
C10 C11 H11C 109.5
H11A C11 H11C 109.5
H11B C11 H11C 109.5
O5 C12 H12A 109.5
O5 C12 H12B 109.5
H12A C12 H12B 109.5
O5 C12 H12C 109.5
H12A C12 H12C 109.5
H12B C12 H12C 109.5
O5 C13 C14 126.0(10)
O5 C13 C18 112.9(8)
C14 C13 C18 121.1(10)
C15 C14 C13 121.2(10)
C15 C14 H14 119.4
C13 C14 H14 119.4
C14 C15 C16 119.6(10)
C14 C15 H15 120.2
C16 C15 H15 120.2
C15 C16 C17 121.6(11)
C15 C16 H16A 119.2
C17 C16 H16A 119.2
C16 C17 C18 119.7(10)
C16 C17 C19 117.9(10)
C18 C17 C19 122.1(9)
O6 C18 C17 123.3(9)
O6 C18 C13 120.0(9)
C17 C18 C13 116.7(9)
N4 C19 C17 127.1(10)
N4 C19 H19 116.4
C17 C19 H19 116.4
O7 C20 N5 127.7(9)
O7 C20 C21 117.5(9)
N5 C20 C21 114.5(9)
N6 C21 C22 125.0(10)
N6 C21 C20 111.2(9)
C22 C21 C20 123.5(10)
C21 C22 H22A 109.5
C21 C22 H22B 109.5
H22A C22 H22B 109.5
C21 C22 H22C 109.5
H22A C22 H22C 109.5
H22B C22 H22C 109.5
O9 C23 H23A 109.5
O9 C23 H23B 109.5
H23A C23 H23B 109.5
O9 C23 H23C 109.5
H23A C23 H23C 109.5
H23B C23 H23C 109.5
C25 C24 O9 125.4(13)
C25 C24 C29 122.3(13)
O9 C24 C29 112.1(12)
C24 C25 C26 120.6(16)
C24 C25 H25 119.7
C26 C25 H25 119.7
C27 C26 C25 120.9(19)
C27 C26 H26 119.5
C25 C26 H26 119.5
C26 C27 C28 119.2(16)
C26 C27 H27 120.4
C28 C27 H27 120.4
C27 C28 C29 121.3(13)
C27 C28 C30 118.0(12)
C29 C28 C30 120.8(11)
O10 C29 C24 120.7(11)
O10 C29 C28 123.9(11)
C24 C29 C28 115.4(11)
N7 C30 C28 128.3(11)
N7 C30 H30 115.8
C28 C30 H30 115.8
N8 C31 O11 126.3(9)
N8 C31 C32 117.2(8)
O11 C31 C32 116.3(9)
N9 C32 C33 129.3(10)
N9 C32 C31 112.0(8)
C33 C32 C31 118.6(9)
C32 C33 H33A 109.5
C32 C33 H33B 109.5
H33A C33 H33B 109.5
C32 C33 H33C 109.5
H33A C33 H33C 109.5
H33B C33 H33C 109.5
O13 C34 H34A 109.5
O13 C34 H34B 109.5
H34A C34 H34B 109.5
O13 C34 H34C 109.5
H34A C34 H34C 109.5
H34B C34 H34C 109.5
O13 C35 C36 122.6(9)
O13 C35 C40 114.8(8)
C36 C35 C40 122.6(9)
C37 C36 C35 120.8(10)
C37 C36 H36 119.6
C35 C36 H36 119.6
C36 C37 C38 118.1(9)
C36 C37 H37 120.9
C38 C37 H37 120.9
C39 C38 C37 121.3(9)
C39 C38 H38 119.3
C37 C38 H38 119.3
C38 C39 C40 118.4(9)
C38 C39 C41 118.0(9)
C40 C39 C41 123.1(8)
O14 C40 C35 118.7(9)
O14 C40 C39 122.6(8)
C35 C40 C39 118.6(8)
N10 C41 C39 125.5(9)
N10 C41 H41 117.2
C39 C41 H41 117.2
N11 C42 O15 124.8(10)
N11 C42 C43 118.2(9)
O15 C42 C43 117.0(10)
N12 C43 C42 112.3(9)
N12 C43 C44 128.0(11)
C42 C43 C44 119.6(11)
C43 C44 H44A 109.5
C43 C44 H44B 109.5
H44A C44 H44B 109.5
C43 C44 H44C 109.5
H44A C44 H44C 109.5
H44B C44 H44C 109.5
O17 C45 H45A 109.5
O17 C45 H45B 109.5
H45A C45 H45B 109.5
O17 C45 H45C 109.5
H45A C45 H45C 109.5
H45B C45 H45C 109.5
O17 C46 C47 127.3(13)
O17 C46 C51 113.6(10)
C47 C46 C51 119.0(13)
C46 C47 C48 121.0(14)
C46 C47 H47 119.5
C48 C47 H47 119.5
C49 C48 C47 118.8(14)
C49 C48 H48 120.6
C47 C48 H48 120.6
C48 C49 C50 122.4(14)
C48 C49 H49 118.8
C50 C49 H49 118.8
C49 C50 C52 116.8(10)
C49 C50 C51 119.6(10)
C52 C50 C51 123.4(9)
O18 C51 C50 122.5(10)
O18 C51 C46 118.4(10)
C50 C51 C46 119.0(10)
N13 C52 C50 127.0(10)
N13 C52 H52 116.5
C50 C52 H52 116.5
O19 C53 N14 126.7(9)
O19 C53 C54 116.6(9)
N14 C53 C54 116.4(9)
N15 C54 C55 126.1(10)
N15 C54 C53 112.4(9)
C55 C54 C53 121.5(10)
C54 C55 H55A 109.5
C54 C55 H55B 109.5
H55A C55 H55B 109.5
C54 C55 H55C 109.5
H55A C55 H55C 109.5
H55B C55 H55C 109.5
O21 C56 H56A 109.5
O21 C56 H56B 109.5
H56A C56 H56B 109.5
O21 C56 H56C 109.5
H56A C56 H56C 109.5
H56B C56 H56C 109.5
C58 C57 O21 121.8(12)
C58 C57 C62 121.9(13)
O21 C57 C62 116.3(11)
C59 C58 C57 121.6(12)
C59 C58 H58 119.2
C57 C58 H58 119.2
C58 C59 C60 119.6(12)
C58 C59 H59 120.2
C60 C59 H59 120.2
C59 C60 C61 121.1(12)
C59 C60 H60 119.5
C61 C60 H60 119.5
C60 C61 C63 117.6(11)
C60 C61 C62 120.2(10)
C63 C61 C62 122.0(10)
O22 C62 C57 120.8(11)
O22 C62 C61 123.5(10)
C57 C62 C61 115.6(11)
N16 C63 C61 127.9(10)
N16 C63 H63 116.1
C61 C63 H63 116.1
O23 C64 N17 124.7(9)
O23 C64 C65 118.1(9)
N17 C64 C65 117.2(9)
N18 C65 C64 112.8(9)
N18 C65 C66 125.2(10)
C64 C65 C66 121.9(10)
C65 C66 H66A 109.5
C65 C66 H66B 109.5
H66A C66 H66B 109.5
C65 C66 H66C 109.5
H66A C66 H66C 109.5
H66B C66 H66C 109.5
O26 C67 O25 120.7(10)
O26 C67 C68 121.7(10)
O25 C67 C68 117.5(9)
C67 C68 H68A 109.5
C67 C68 H68B 109.5
H68A C68 H68B 109.5
C67 C68 H68C 109.5
H68A C68 H68C 109.5
H68B C68 H68C 109.5
O28 C69 O27 123.1(9)
O28 C69 C70 119.7(9)
O27 C69 C70 117.1(8)
C69 C70 H70A 109.5
C69 C70 H70B 109.5
H70A C70 H70B 109.5
C69 C70 H70C 109.5
H70A C70 H70C 109.5
H70B C70 H70C 109.5
O29 C71 O30 121.5(10)
O29 C71 C72 121.0(10)
O30 C71 C72 117.4(10)
C71 C72 H72A 109.5
C71 C72 H72B 109.5
H72A C72 H72B 109.5
C71 C72 H72C 109.5
H72A C72 H72C 109.5
H72B C72 H72C 109.5
O32 C73 O31 122.6(9)
O32 C73 C74 119.1(9)
O31 C73 C74 118.2(9)
C73 C74 H74A 109.5
C73 C74 H74B 109.5
H74A C74 H74B 109.5
C73 C74 H74C 109.5
H74A C74 H74C 109.5
H74B C74 H74C 109.5
O34 C75 O33 124.5(9)
O34 C75 C76 119.7(9)
O33 C75 C76 115.8(9)
C75 C76 H76A 109.5
C75 C76 H76B 109.5
H76A C76 H76B 109.5
C75 C76 H76C 109.5
H76A C76 H76C 109.5
H76B C76 H76C 109.5
O35 C77 O36 121.3(9)
O35 C77 C78 121.1(9)
O36 C77 C78 117.6(9)
C77 C78 H78A 109.5
C77 C78 H78B 109.5
H78A C78 H78B 109.5
C77 C78 H78C 109.5
H78A C78 H78C 109.5
H78B C78 H78C 109.5

loop_
_geom_bond_atom_site_label_1
_geom_bond_atom_site_label_2
_geom_bond_distance
Tb1 O22 2.230(8)
Tb1 O2 2.244(7)
Tb1 O3 2.373(6)
Tb1 O23 2.389(7)
Tb1 O25 2.427(7)
Tb1 O27 2.438(6)
Tb1 N1 2.519(9)
Tb1 N16 2.530(9)
Tb1 Tb2 3.9077(6)
Tb1 Tb4 3.9080(7)
Tb2 O19 2.360(6)
Tb2 O3 2.360(6)
Tb2 O37 2.418(6)
Tb2 O25 2.426(7)
Tb2 O31 2.431(6)
Tb2 O29 2.464(7)
Tb2 O28 2.471(7)
Tb2 N15 2.598(8)
Tb2 N3 2.615(8)
Tb2 Tb3 3.9113(7)
Tb3 O6 2.238(7)
Tb3 O18 2.248(7)
Tb3 O19 2.385(6)
Tb3 O7 2.405(6)
Tb3 O31 2.431(6)
Tb3 O30 2.439(6)
Tb3 N4 2.510(8)
Tb3 N13 2.515(8)
Tb3 Tb5 3.9156(6)
Tb4 O23 2.357(7)
Tb4 O11 2.375(6)
Tb4 O37 2.398(6)
Tb4 O36 2.433(6)
Tb4 O27 2.438(6)
Tb4 O34 2.453(7)
Tb4 O26 2.461(7)
Tb4 N9 2.580(8)
Tb4 N18 2.617(8)
Tb4 Tb6 3.9066(7)
Tb5 O7 2.365(6)
Tb5 O15 2.366(7)
Tb5 O37 2.399(7)
Tb5 O33 2.450(6)
Tb5 O30 2.452(6)
Tb5 O35 2.505(8)
Tb5 O32 2.512(7)
Tb5 N6 2.565(9)
Tb5 N12 2.600(9)
Tb5 Tb6 3.9188(6)
Tb6 O14 2.235(7)
Tb6 O10 2.240(8)
Tb6 O15 2.375(7)
Tb6 O11 2.381(7)
Tb6 O36 2.424(7)
Tb6 O33 2.444(6)
Tb6 N10 2.492(8)
Tb6 N7 2.519(8)
O1 C2 1.376(16)
O1 C1 1.422(9)
O2 C7 1.317(12)
O3 C9 1.316(11)
O4 N3 1.375(10)
O4 H4 0.8400
O5 C13 1.363(14)
O5 C12 1.434(8)
O6 C18 1.301(11)
O7 C20 1.297(12)
O8A N6 1.396(10)
O8A H8A 0.8400
O9 C24 1.402(17)
O9 C23 1.424(5)
O10 C29 1.262(14)
O11 C31 1.319(11)
O12 N9 1.394(11)
O12 H12 0.8400
O13 C35 1.359(12)
O13 C34 1.433(8)
O14 C40 1.333(11)
O15 C42 1.317(12)
O16 N12 1.399(11)
O16 H16 0.8400
O17 C46 1.300(16)
O17 C45 1.428(9)
O18 C51 1.311(12)
O19 C53 1.296(11)
O20 N15 1.412(11)
O20 H20 0.8400
O21 C57 1.392(16)
O21 C56 1.437(10)
O22 C62 1.297(14)
O23 C64 1.309(11)
O24 N18 1.379(10)
O24 H24 0.8400
O25 C67 1.325(12)
O26 C67 1.269(13)
O27 C69 1.288(11)
O28 C69 1.240(12)
O29 C71 1.274(13)
O30 C71 1.306(13)
O31 C73 1.280(11)
O32 C73 1.259(12)
O33 C75 1.301(11)
O34 C75 1.240(12)
O35 C77 1.267(12)
O36 C77 1.298(12)
N1 C8 1.310(14)
N1 N2 1.420(12)
N2 C9 1.305(13)
N3 C10 1.293(13)
N4 C19 1.289(13)
N4 N5 1.431(12)
N5 C20 1.298(13)
N6 C21 1.326(14)
N7 C30 1.304(14)
N7 N8 1.411(12)
N8 C31 1.313(14)
N9 C32 1.291(13)
N10 C41 1.293(13)
N10 N11 1.443(12)
N11 C42 1.314(14)
N12 C43 1.248(15)
N13 C52 1.305(11)
N13 N14 1.421(12)
N14 C53 1.298(13)
N15 C54 1.268(13)
N16 C63 1.305(14)
N16 N17 1.404(12)
N17 C64 1.325(14)
N18 C65 1.275(14)
C1 H1A 0.9800
C1 H1B 0.9800
C1 H1C 0.9800
C2 C3 1.362(18)
C2 C7 1.436(16)
C3 C4 1.38(2)
C3 H3 0.9500
C4 C5 1.361(19)
C4 H4A 0.9500
C5 C6 1.396(15)
C5 H5 0.9500
C6 C7 1.411(16)
C6 C8 1.444(15)
C8 H8 0.9500
C9 C10 1.480(13)
C10 C11 1.491(13)
C11 H11A 0.9800
C11 H11B 0.9800
C11 H11C 0.9800
C12 H12A 0.9800
C12 H12B 0.9800
C12 H12C 0.9800
C13 C14 1.402(14)
C13 C18 1.441(13)
C14 C15 1.357(18)
C14 H14 0.9500
C15 C16 1.402(17)
C15 H15 0.9500
C16 C17 1.403(13)
C16 H16A 0.9500
C17 C18 1.433(14)
C17 C19 1.442(15)
C19 H19 0.9500
C20 C21 1.497(13)
C21 C22 1.492(17)
C22 H22A 0.9800
C22 H22B 0.9800
C22 H22C 0.9800
C23 H23A 0.9800
C23 H23B 0.9800
C23 H23C 0.9800
C24 C25 1.35(2)
C24 C29 1.429(16)
C25 C26 1.41(3)
C25 H25 0.9500
C26 C27 1.35(2)
C26 H26 0.9500
C27 C28 1.427(18)
C27 H27 0.9500
C28 C29 1.431(16)
C28 C30 1.460(17)
C30 H30 0.9500
C31 C32 1.509(14)
C32 C33 1.501(13)
C33 H33A 0.9800
C33 H33B 0.9800
C33 H33C 0.9800
C34 H34A 0.9800
C34 H34B 0.9800
C34 H34C 0.9800
C35 C36 1.392(11)
C35 C40 1.409(11)
C36 C37 1.357(13)
C36 H36 0.9500
C37 C38 1.463(13)
C37 H37 0.9500
C38 C39 1.412(11)
C38 H38 0.9500
C39 C40 1.414(12)
C39 C41 1.460(14)
C41 H41 0.9500
C42 C43 1.502(14)
C43 C44 1.503(17)
C44 H44A 0.9800
C44 H44B 0.9800
C44 H44C 0.9800
C45 H45A 0.9800
C45 H45B 0.9800
C45 H45C 0.9800
C46 C47 1.379(18)
C46 C51 1.460(17)
C47 C48 1.46(2)
C47 H47 0.9500
C48 C49 1.36(2)
C48 H48 0.9500
C49 C50 1.402(16)
C49 H49 0.9500
C50 C52 1.421(12)
C50 C51 1.429(15)
C52 H52 0.9500
C53 C54 1.506(13)
C54 C55 1.494(16)
C55 H55A 0.9800
C55 H55B 0.9800
C55 H55C 0.9800
C56 H56A 0.9800
C56 H56B 0.9800
C56 H56C 0.9800
C57 C58 1.387(18)
C57 C62 1.424(17)
C58 C59 1.36(2)
C58 H58 0.9500
C59 C60 1.383(18)
C59 H59 0.9500
C60 C61 1.411(15)
C60 H60 0.9500
C61 C63 1.432(15)
C61 C62 1.441(16)
C63 H63 0.9500
C64 C65 1.484(14)
C65 C66 1.484(14)
C66 H66A 0.9800
C66 H66B 0.9800
C66 H66C 0.9800
C67 C68 1.496(16)
C68 H68A 0.9800
C68 H68B 0.9800
C68 H68C 0.9800
C69 C70 1.517(14)
C70 H70A 0.9800
C70 H70B 0.9800
C70 H70C 0.9800
C71 C72 1.489(15)
C72 H72A 0.9800
C72 H72B 0.9800
C72 H72C 0.9800
C73 C74 1.490(14)
C74 H74A 0.9800
C74 H74B 0.9800
C74 H74C 0.9800
C75 C76 1.534(14)
C76 H76A 0.9800
C76 H76B 0.9800
C76 H76C 0.9800
C77 C78 1.504(14)
C78 H78A 0.9800
C78 H78B 0.9800
C78 H78C 0.9800

loop_
_geom_hbond_atom_site_label_D
_geom_hbond_atom_site_label_H
_geom_hbond_atom_site_label_A
_geom_hbond_distance_DA
_geom_hbond_distance_DH
_geom_hbond_distance_HA
_geom_hbond_angle_DHA
_geom_hbond_publ_flag
O4 H4 O6 2.930(12) 0.840 2.120 162 no
O8A H8A O10 2.978(14) 0.840 2.302 138 no
O16 H16 O7 3.006(13) 0.840 2.540 116 no
O20 H20 O3 3.034(13) 0.840 2.474 125 no
O20 H20 O22 3.021(14) 0.840 2.471 124 no
O24 H24 O14 2.953(12) 0.840 2.158 158 no

loop_
_platon_squeeze_void_nr
_platon_squeeze_void_average_x
_platon_squeeze_void_average_y
_platon_squeeze_void_average_z
_platon_squeeze_void_volume
_platon_squeeze_void_count_electrons
_platon_squeeze_void_content
1 0.500 0.500 0.500 1574 334 ' '
2 0.336 0.548 0.788 18 2 ' '
3 0.663 0.452 0.212 17 4 ' '
